data_7227616
loop_
_publ_author_name
'Ding, Bin'
'Wu, Jie'
'Wu, Xiang Xia'
'Huo, Jian Zhong'
'Zhu, Zhao Zhou'
'Liu, Yuan Yuan'
'Shi, Fang Xue'

_publ_section_title
;
 Syntheses, structural diversities and characterization of a series of
 coordination polymers with two isomeric oxadiazol-pyridine ligands
;
_journal_issue 16
_journal_name_full 'RSC Adv.'
_journal_page_first 9704
_journal_paper_doi 10.1039/C6RA28153B
_journal_volume 7
_journal_year 2017
_chemical_formula_sum 'C12 H11 Cd N9 O3'
_chemical_formula_weight 441.70
_chemical_name_systematic
; 
 ? 
;
_space_group_IT_number 5
_symmetry_cell_setting monoclinic
_symmetry_space_group_name_Hall 'C 2y'
_symmetry_space_group_name_H-M 'C 1 2 1'
_atom_sites_solution_hydrogens geom
_atom_sites_solution_primary direct
_atom_sites_solution_secondary difmap
_audit_creation_method SHELXL-97
_audit_update_record
;
2016-11-23 deposited with the CCDC.
2017-01-29 downloaded from the CCDC.
;
_cell_angle_alpha 90.00
_cell_angle_beta 100.454(2)
_cell_angle_gamma 90.00
_cell_formula_units_Z 4
_cell_length_a 25.8009(18)
_cell_length_b 8.5402(6)
_cell_length_c 7.8195(5)
_cell_measurement_reflns_used 9873
_cell_measurement_temperature 298(2)
_cell_measurement_theta_max 27.53
_cell_measurement_theta_min 3.39
_cell_volume 1694.4(2)
_computing_cell_refinement 'Bruker SMART'
_computing_data_collection 'Bruker SMART'
_computing_data_reduction 'Bruker SAINT'
_computing_molecular_graphics 'Bruker SHELXTL'
_computing_publication_material 'Bruker SHELXTL'
_computing_structure_refinement 'SHELXL-97 (Sheldrick, 1997)'
_computing_structure_solution 'SHELXS-97 (Sheldrick, 1990)'
_diffrn_ambient_temperature 298(2)
_diffrn_measured_fraction_theta_full 0.984
_diffrn_measured_fraction_theta_max 0.984
_diffrn_measurement_device_type 'CCD area detector'
_diffrn_measurement_method 'phi and omega scans'
_diffrn_radiation_monochromator graphite
_diffrn_radiation_source 'fine-focus sealed tube'
_diffrn_radiation_type MoK\a
_diffrn_radiation_wavelength 0.71073
_diffrn_reflns_av_R_equivalents 0.0230
_diffrn_reflns_av_sigmaI/netI 0.0199
_diffrn_reflns_limit_h_max 31
_diffrn_reflns_limit_h_min -31
_diffrn_reflns_limit_k_max 10
_diffrn_reflns_limit_k_min -10
_diffrn_reflns_limit_l_max 8
_diffrn_reflns_limit_l_min -9
_diffrn_reflns_number 15229
_diffrn_reflns_theta_full 25.99
_diffrn_reflns_theta_max 25.99
_diffrn_reflns_theta_min 3.78
_exptl_absorpt_coefficient_mu 1.322
_exptl_absorpt_correction_T_max 0.8575
_exptl_absorpt_correction_T_min 0.7085
_exptl_absorpt_correction_type multi-scan
_exptl_absorpt_process_details SADABS
_exptl_crystal_colour COLORLESS
_exptl_crystal_density_diffrn 1.731
_exptl_crystal_density_meas ?
_exptl_crystal_density_method 'not measured'
_exptl_crystal_description BLOCK
_exptl_crystal_F_000 872
_exptl_crystal_size_max 0.28
_exptl_crystal_size_mid 0.22
_exptl_crystal_size_min 0.12
_refine_diff_density_max 0.394
_refine_diff_density_min -0.573
_refine_diff_density_rms 0.108
_refine_ls_abs_structure_details 'Flack H D (1983), Acta Cryst. A39, 876-881'
_refine_ls_abs_structure_Flack 0.00
_refine_ls_extinction_method none
_refine_ls_goodness_of_fit_ref 1.011
_refine_ls_hydrogen_treatment mixed
_refine_ls_matrix_type full
_refine_ls_number_parameters 227
_refine_ls_number_reflns 3295
_refine_ls_number_restraints 1
_refine_ls_restrained_S_all 1.011
_refine_ls_R_factor_all 0.0231
_refine_ls_R_factor_gt 0.0220
_refine_ls_shift/su_max 0.001
_refine_ls_shift/su_mean 0.000
_refine_ls_structure_factor_coef Fsqd
_refine_ls_weighting_details 'calc w=1/[\s^2^(Fo^2^)+(0.0339P)^2^+2.7786P] where P=(Fo^2^+2Fc^2^)/3'
_refine_ls_weighting_scheme calc
_refine_ls_wR_factor_gt 0.0594
_refine_ls_wR_factor_ref 0.0604
_reflns_number_gt 3215
_reflns_number_total 3295
_reflns_threshold_expression >2sigma(I)
_cod_data_source_file c6ra28153b2.cif
_cod_data_source_block 1
_cod_depositor_comments
;
The following automatic conversions were performed:

'_symmetry_cell_setting' value 'Monoclinic' changed to 'monoclinic'
according to
/usr/data/users/saulius/crontab/automatic-downloads/rss-feeds/RSC/lib/dictionaries/cif_core.dic
dictionary named 'cif_core.dic' version 2.4.2 from 2011-04-26.

'_exptl_absorpt_correction_type' value 'MULTI-SCAN' changed to
'multi-scan' according to
/usr/data/users/saulius/crontab/automatic-downloads/rss-feeds/RSC/lib/dictionaries/cif_core.dic
dictionary named 'cif_core.dic' version 2.4.2 from 2011-04-26.

'_exptl_crystal_density_meas' value 'NONE' was changed to '?' - the
value is perceived as not measured.

Automatic conversion script
Id: cif_fix_values 4268 2015-11-12 08:31:59Z antanas 
;
_cod_original_sg_symbol_H-M C2
_cod_database_code 7227616

loop_
_symmetry_equiv_pos_as_xyz
'x, y, z'
'-x, y, -z'
'x+1/2, y+1/2, z'
'-x+1/2, y+1/2, -z'

loop_
_atom_site_label
_atom_site_type_symbol
_atom_site_fract_x
_atom_site_fract_y
_atom_site_fract_z
_atom_site_U_iso_or_equiv
_atom_site_adp_type
_atom_site_occupancy
_atom_site_symmetry_multiplicity
_atom_site_calc_flag
_atom_site_refinement_flags
Cd1 Cd 0.129321(7) 0.30016(4) 0.19745(2) 0.03104(7) Uani 1 1 d .
O1 O -0.08169(10) -0.1762(5) 0.2801(4) 0.0524(9) Uani 1 1 d .
O2 O 0.18729(10) 0.1969(3) 0.4401(3) 0.0399(5) Uani 1 1 d .
H2A H 0.2097 0.1338 0.4050 0.060 Uiso 1 1 d R
H2B H 0.1702 0.1609 0.5206 0.060 Uiso 1 1 d R
O3 O 0.25577(14) 0.9678(4) 0.3770(5) 0.0660(9) Uani 1 1 d .
H3A H 0.2781 0.9343 0.4645 0.099 Uiso 1 1 d R
H3B H 0.2488 0.9054 0.2872 0.099 Uiso 1 1 d R
N1 N 0.07936(11) 0.0684(3) 0.1922(4) 0.0345(6) Uani 1 1 d .
N2 N -0.07319(14) 0.0764(4) 0.3373(5) 0.0429(8) Uani 1 1 d .
N3 N -0.12256(13) 0.0257(4) 0.3660(5) 0.0464(8) Uani 1 1 d .
N4 N 0.08736(14) 0.4045(4) 0.4005(4) 0.0441(7) Uani 1 1 d .
N5 N 0.04831(16) 0.4652(5) 0.6556(4) 0.0501(9) Uani 1 1 d .
N6 N 0.07740(18) 0.4000(5) 0.9577(5) 0.0621(10) Uani 1 1 d .
N7 N 0.18705(16) 0.5110(5) 0.2131(6) 0.0635(11) Uani 1 1 d .
N8 N 0.24217(19) 0.7106(5) 0.1171(7) 0.0693(12) Uani 1 1 d .
N9 N 0.31531(15) 0.6740(5) -0.0376(5) 0.0613(10) Uani 1 1 d .
C1 C 0.03074(13) 0.0725(4) 0.2277(4) 0.0334(7) Uani 1 1 d .
H1 H 0.0155 0.1695 0.2408 0.040 Uiso 1 1 calc R
C2 C 0.10072(15) -0.0728(4) 0.1734(5) 0.0424(8) Uani 1 1 d .
H2 H 0.1346 -0.0772 0.1488 0.051 Uiso 1 1 calc R
C3 C 0.07507(14) -0.2085(8) 0.1888(6) 0.0561(9) Uani 1 1 d .
H3 H 0.0911 -0.3037 0.1734 0.067 Uiso 1 1 calc R
C4 C 0.02449(13) -0.2050(8) 0.2279(5) 0.0496(8) Uani 1 1 d .
H4 H 0.0065 -0.2972 0.2414 0.060 Uiso 1 1 calc R
C5 C 0.00185(13) -0.0615(4) 0.2458(5) 0.0330(7) Uani 1 1 d .
C6 C -0.05076(14) -0.0456(4) 0.2887(5) 0.0352(7) Uani 1 1 d .
C7 C -0.12611(14) -0.1214(5) 0.3311(6) 0.0452(9) Uani 1 1 d .
C8 C -0.1687(2) -0.2339(6) 0.3415(10) 0.081(2) Uani 1 1 d .
H8A H -0.1546 -0.3221 0.4108 0.122 Uiso 1 1 calc R
H8B H -0.1839 -0.2688 0.2266 0.122 Uiso 1 1 calc R
H8C H -0.1953 -0.1842 0.3939 0.122 Uiso 1 1 calc R
C9 C 0.07151(14) 0.4279(4) 0.5267(4) 0.0325(7) Uani 1 1 d .
C10 C 0.06680(15) 0.4254(4) 0.8123(5) 0.0367(7) Uani 1 1 d .
C11 C 0.21435(15) 0.5977(5) 0.1645(5) 0.0413(8) Uani 1 1 d .
C12 C 0.28111(16) 0.6829(5) 0.0364(5) 0.0467(9) Uani 1 1 d .

loop_
_atom_site_aniso_label
_atom_site_aniso_U_11
_atom_site_aniso_U_22
_atom_site_aniso_U_33
_atom_site_aniso_U_23
_atom_site_aniso_U_13
_atom_site_aniso_U_12
Cd1 0.03111(11) 0.03208(11) 0.03362(11) 0.00026(14) 0.01566(7) -0.00114(13)
O1 0.0384(12) 0.042(2) 0.0803(18) -0.0139(15) 0.0195(11) -0.0134(13)
O2 0.0375(12) 0.0389(13) 0.0438(14) 0.0056(11) 0.0085(10) 0.0007(10)
O3 0.069(2) 0.0551(19) 0.070(2) -0.0006(16) 0.0009(16) 0.0184(16)
N1 0.0309(13) 0.0326(14) 0.0409(16) -0.0032(12) 0.0091(11) -0.0023(11)
N2 0.0437(18) 0.0349(16) 0.056(2) -0.0061(14) 0.0243(15) -0.0050(14)
N3 0.0441(17) 0.0470(19) 0.0533(19) -0.0014(16) 0.0225(14) -0.0028(14)
N4 0.0506(18) 0.0456(17) 0.0419(17) -0.0010(14) 0.0238(14) 0.0028(14)
N5 0.059(2) 0.062(2) 0.0319(18) 0.0005(15) 0.0154(16) 0.0287(19)
N6 0.081(3) 0.066(3) 0.040(2) 0.0044(17) 0.0131(18) 0.021(2)
N7 0.057(2) 0.055(2) 0.088(3) 0.005(2) 0.038(2) -0.0157(18)
N8 0.082(3) 0.048(2) 0.096(3) -0.010(2) 0.065(3) -0.019(2)
N9 0.057(2) 0.078(3) 0.058(2) 0.004(2) 0.0342(19) -0.016(2)
C1 0.0349(16) 0.0280(15) 0.0376(18) -0.0033(13) 0.0077(13) -0.0004(13)
C2 0.0338(18) 0.0368(18) 0.057(2) -0.0030(16) 0.0108(16) 0.0012(14)
C3 0.0426(17) 0.0333(18) 0.094(3) -0.006(3) 0.0178(17) 0.001(3)
C4 0.0435(16) 0.0297(15) 0.077(2) 0.000(3) 0.0144(15) -0.001(3)
C5 0.0344(17) 0.0290(16) 0.0362(17) -0.0034(13) 0.0084(13) -0.0047(13)
C6 0.0359(17) 0.0315(16) 0.0374(18) -0.0007(13) 0.0046(14) -0.0068(13)
C7 0.0340(19) 0.049(2) 0.056(2) -0.0053(18) 0.0171(17) -0.0059(15)
C8 0.052(2) 0.062(5) 0.138(5) -0.010(3) 0.038(3) -0.022(2)
C9 0.0420(18) 0.0242(14) 0.0323(17) 0.0026(12) 0.0094(14) 0.0039(13)
C10 0.0439(19) 0.0354(17) 0.0328(19) -0.0029(14) 0.0120(14) 0.0055(14)
C11 0.0397(18) 0.0421(19) 0.047(2) -0.0002(15) 0.0208(16) -0.0056(15)
C12 0.050(2) 0.046(2) 0.047(2) 0.0007(17) 0.0169(18) -0.0170(17)

loop_
_atom_type_symbol
_atom_type_description
_atom_type_scat_dispersion_real
_atom_type_scat_dispersion_imag
_atom_type_scat_source
C C 0.0033 0.0016 'International Tables Vol C Tables 4.2.6.8 and 6.1.1.4'
H H 0.0000 0.0000 'International Tables Vol C Tables 4.2.6.8 and 6.1.1.4'
N N 0.0061 0.0033 'International Tables Vol C Tables 4.2.6.8 and 6.1.1.4'
O O 0.0106 0.0060 'International Tables Vol C Tables 4.2.6.8 and 6.1.1.4'
Cd Cd -0.8075 1.2024 'International Tables Vol C Tables 4.2.6.8 and 6.1.1.4'

loop_
_geom_angle_atom_site_label_1
_geom_angle_atom_site_label_2
_geom_angle_atom_site_label_3
_geom_angle
_geom_angle_site_symmetry_1
_geom_angle_site_symmetry_3
N4 Cd1 N6 98.40(13) . 1_554
N4 Cd1 N7 92.38(14) . .
N6 Cd1 N7 91.66(17) 1_554 .
N4 Cd1 N9 168.22(14) . 4_545
N6 Cd1 N9 93.34(14) 1_554 4_545
N7 Cd1 N9 86.39(16) . 4_545
N4 Cd1 N1 90.76(11) . .
N6 Cd1 N1 93.57(14) 1_554 .
N7 Cd1 N1 173.45(13) . .
N9 Cd1 N1 89.37(13) 4_545 .
N4 Cd1 O2 84.10(11) . .
N6 Cd1 O2 177.01(13) 1_554 .
N7 Cd1 O2 86.59(13) . .
N9 Cd1 O2 84.13(12) 4_545 .
N1 Cd1 O2 88.01(9) . .
C7 O1 C6 102.7(3) . .
Cd1 O2 H2A 109.7 . .
Cd1 O2 H2B 112.0 . .
H2A O2 H2B 117.0 . .
H3A O3 H3B 116.6 . .
C1 N1 C2 117.8(3) . .
C1 N1 Cd1 120.4(2) . .
C2 N1 Cd1 121.4(2) . .
C6 N2 N3 105.6(3) . .
C7 N3 N2 107.4(3) . .
C9 N4 Cd1 163.6(3) . .
C10 N5 C9 122.2(3) . .
C10 N6 Cd1 153.6(4) . 1_556
C11 N7 Cd1 156.7(4) . .
C11 N8 C12 121.3(4) . .
C12 N9 Cd1 148.0(4) . 4
N1 C1 C5 122.9(3) . .
N1 C1 H1 118.6 . .
C5 C1 H1 118.6 . .
N1 C2 C3 122.9(4) . .
N1 C2 H2 118.6 . .
C3 C2 H2 118.6 . .
C2 C3 C4 119.6(5) . .
C2 C3 H3 120.2 . .
C4 C3 H3 120.2 . .
C5 C4 C3 118.2(5) . .
C5 C4 H4 120.9 . .
C3 C4 H4 120.9 . .
C4 C5 C1 118.6(3) . .
C4 C5 C6 122.3(3) . .
C1 C5 C6 119.0(3) . .
N2 C6 O1 112.7(3) . .
N2 C6 C5 129.1(3) . .
O1 C6 C5 118.2(3) . .
N3 C7 O1 111.5(3) . .
N3 C7 C8 130.6(4) . .
O1 C7 C8 117.9(4) . .
C7 C8 H8A 109.5 . .
C7 C8 H8B 109.5 . .
H8A C8 H8B 109.5 . .
C7 C8 H8C 109.5 . .
H8A C8 H8C 109.5 . .
H8B C8 H8C 109.5 . .
N4 C9 N5 171.9(4) . .
N6 C10 N5 170.5(4) . .
N7 C11 N8 172.6(5) . .
N9 C12 N8 173.3(5) . .

loop_
_geom_bond_atom_site_label_1
_geom_bond_atom_site_label_2
_geom_bond_distance
_geom_bond_site_symmetry_2
Cd1 N4 2.261(3) .
Cd1 N6 2.264(4) 1_554
Cd1 N7 2.326(4) .
Cd1 N9 2.326(3) 4_545
Cd1 N1 2.358(3) .
Cd1 O2 2.363(2) .
O1 C7 1.363(5) .
O1 C6 1.366(5) .
O2 H2A 0.8700 .
O2 H2B 0.8872 .
O3 H3A 0.8591 .
O3 H3B 0.8739 .
N1 C1 1.334(4) .
N1 C2 1.345(5) .
N2 C6 1.283(5) .
N2 N3 1.401(4) .
N3 C7 1.285(6) .
N4 C9 1.152(5) .
N5 C10 1.277(5) .
N5 C9 1.302(5) .
N6 C10 1.141(5) .
N6 Cd1 2.264(4) 1_556
N7 C11 1.134(5) .
N8 C11 1.296(5) .
N8 C12 1.302(6) .
N9 C12 1.142(5) .
N9 Cd1 2.326(3) 4
C1 C5 1.387(4) .
C1 H1 0.9300 .
C2 C3 1.351(7) .
C2 H2 0.9300 .
C3 C4 1.394(5) .
C3 H3 0.9300 .
C4 C5 1.376(7) .
C4 H4 0.9300 .
C5 C6 1.462(5) .
C7 C8 1.473(6) .
C8 H8A 0.9600 .
C8 H8B 0.9600 .
C8 H8C 0.9600 .

loop_
_geom_torsion_atom_site_label_1
_geom_torsion_atom_site_label_2
_geom_torsion_atom_site_label_3
_geom_torsion_atom_site_label_4
_geom_torsion
_geom_torsion_site_symmetry_1
N4 Cd1 N1 C1 29.4(3) .
N6 Cd1 N1 C1 -69.1(3) 1_554
N7 Cd1 N1 C1 147.9(11) .
N9 Cd1 N1 C1 -162.4(3) 4_545
O2 Cd1 N1 C1 113.4(3) .
N4 Cd1 N1 C2 -142.9(3) .
N6 Cd1 N1 C2 118.6(3) 1_554
N7 Cd1 N1 C2 -24.3(13) .
N9 Cd1 N1 C2 25.3(3) 4_545
O2 Cd1 N1 C2 -58.9(3) .
C6 N2 N3 C7 -0.6(5) .
N6 Cd1 N4 C9 156.2(11) 1_554
N7 Cd1 N4 C9 -111.8(11) .
N9 Cd1 N4 C9 -28.1(16) 4_545
N1 Cd1 N4 C9 62.4(11) .
O2 Cd1 N4 C9 -25.5(11) .
N4 Cd1 N7 C11 -151.1(10) .
N6 Cd1 N7 C11 -52.6(10) 1_554
N9 Cd1 N7 C11 40.6(10) 4_545
N1 Cd1 N7 C11 90.4(16) .
O2 Cd1 N7 C11 124.9(10) .
C2 N1 C1 C5 0.1(5) .
Cd1 N1 C1 C5 -172.5(3) .
C1 N1 C2 C3 0.1(6) .
Cd1 N1 C2 C3 172.6(3) .
N1 C2 C3 C4 -0.8(7) .
C2 C3 C4 C5 1.4(6) .
C3 C4 C5 C1 -1.2(6) .
C3 C4 C5 C6 -179.3(4) .
N1 C1 C5 C4 0.5(5) .
N1 C1 C5 C6 178.6(3) .
N3 N2 C6 O1 0.7(5) .
N3 N2 C6 C5 -178.3(4) .
C7 O1 C6 N2 -0.6(4) .
C7 O1 C6 C5 178.5(3) .
C4 C5 C6 N2 167.2(4) .
C1 C5 C6 N2 -10.8(6) .
C4 C5 C6 O1 -11.7(5) .
C1 C5 C6 O1 170.2(3) .
N2 N3 C7 O1 0.2(5) .
N2 N3 C7 C8 178.8(5) .
C6 O1 C7 N3 0.2(5) .
C6 O1 C7 C8 -178.6(5) .
Cd1 N4 C9 N5 -157(2) .
C10 N5 C9 N4 -178(100) .
Cd1 N6 C10 N5 -179(100) 1_556
C9 N5 C10 N6 -179(100) .
Cd1 N7 C11 N8 130(4) .
C12 N8 C11 N7 179(100) .
Cd1 N9 C12 N8 -3(5) 4
C11 N8 C12 N9 169(4) .
